data_4349221
loop_
_publ_author_name
'Hayashi, Akio'
'Ota, Hiromi'
'L\'opez, Xavier'
'Hiyoshi, Norihito'
'Tsunoji, Nao'
'Sano, Tsuneji'
'Sadakane, Masahiro'

_publ_section_title
;
 Encapsulation of Two Potassium Cations in Preyssler-Type
 Phosphotungstates: Preparation, Structural Characterization, Thermal
 Stability, Activity as an Acid Catalyst, and HAADF-STEM Images.
;
_journal_issue 21
_journal_name_full 'Inorganic chemistry'
_journal_page_first 11583
_journal_page_last 11592
_journal_paper_doi 10.1021/acs.inorgchem.6b02116
_journal_volume 55
_journal_year 2016
_chemical_formula_moiety 'K11 O128 P5 W30'
_chemical_formula_sum 'K11 O128 P5 W30'
_chemical_formula_weight 8148.37
_space_group_crystal_system orthorhombic
_space_group_IT_number 52
_space_group_name_Hall '-P 2a 2bc'
_space_group_name_H-M_alt 'P n n a'
_atom_sites_solution_primary direct
_atom_sites_solution_secondary difmap
_cell_angle_alpha 90.0000
_cell_angle_beta 90.0000
_cell_angle_gamma 90.0000
_cell_formula_units_Z 4
_cell_length_a 32.843(6)
_cell_length_b 21.455(4)
_cell_length_c 19.126(4)
_cell_measurement_reflns_used 20876
_cell_measurement_temperature 100
_cell_measurement_theta_max 27.50
_cell_measurement_theta_min 3.00
_cell_volume 13477(5)
_computing_cell_refinement 'CrystalClear-SM Expert 2.0 r16'
_computing_data_collection 'CrystalClear-SM Expert 2.0 r16 (Rigaku, 2014)'
_computing_data_reduction 'CrystalClear-SM Expert 2.0 r16'
_computing_molecular_graphics 'CrystalStructure 4.2'
_computing_publication_material 'CrystalStructure 4.2 (Rigaku, 2015)'
_computing_structure_refinement 'SHELXL Version 2013/4 (Sheldrick, 2008)'
_computing_structure_solution 'SIR2011 (Burla, et al., 2012)'
_diffrn_ambient_temperature 100
_diffrn_detector_area_resol_mean 7.111
_diffrn_measured_fraction_theta_full 0.997
_diffrn_measured_fraction_theta_max 0.997
_diffrn_measurement_device_type 'Rigaku Saturn724'
_diffrn_measurement_method \w
_diffrn_radiation_type 'Mo K\a'
_diffrn_radiation_wavelength 0.71075
_diffrn_reflns_av_R_equivalents 0.1291
_diffrn_reflns_Laue_measured_fraction_full 0.997
_diffrn_reflns_Laue_measured_fraction_max 0.997
_diffrn_reflns_limit_h_max 42
_diffrn_reflns_limit_h_min -42
_diffrn_reflns_limit_k_max 27
_diffrn_reflns_limit_k_min -27
_diffrn_reflns_limit_l_max 24
_diffrn_reflns_limit_l_min -24
_diffrn_reflns_number 127540
_diffrn_reflns_point_group_measured_fraction_full 0.997
_diffrn_reflns_point_group_measured_fraction_max 0.997
_diffrn_reflns_theta_full 25.242
_diffrn_reflns_theta_max 27.487
_diffrn_reflns_theta_min 3.041
_diffrn_standards_number 0
_exptl_absorpt_coefficient_mu 26.023
_exptl_absorpt_correction_T_max 0.353
_exptl_absorpt_correction_T_min 0.260
_exptl_absorpt_correction_type multi-scan
_exptl_absorpt_process_details 'REQAB (Rigaku, 1998)'
_exptl_crystal_colour colorless
_exptl_crystal_density_diffrn 4.016
_exptl_crystal_density_method 'not measured'
_exptl_crystal_description prism
_exptl_crystal_F_000 14112.00
_exptl_crystal_size_max 0.100
_exptl_crystal_size_mid 0.060
_exptl_crystal_size_min 0.040
_refine_diff_density_max 4.75
_refine_diff_density_min -4.15
_refine_ls_extinction_method none
_refine_ls_goodness_of_fit_ref 1.218
_refine_ls_number_parameters 461
_refine_ls_number_reflns 15430
_refine_ls_number_restraints 6
_refine_ls_R_factor_all 0.1138
_refine_ls_R_factor_gt 0.1038
_refine_ls_shift/su_max 0.001
_refine_ls_structure_factor_coef Fsqd
_refine_ls_weighting_details 'w = 1/[\s^2^(Fo^2^)+(0.0522P)^2^+2525.7449P] where P=(Fo^2^+2Fc^2^)/3'
_refine_ls_weighting_scheme calc
_refine_ls_wR_factor_gt 0.2165
_refine_ls_wR_factor_ref 0.2224
_reflns_Friedel_coverage 0.000
_reflns_number_gt 14102
_reflns_number_total 15430
_reflns_threshold_expression F^2^>2.0\s(F^2^)
_cod_data_source_file ic6b02116_si_002.cif
_cod_data_source_block 248_6_55
_cod_database_code 4349221
_shelxl_version_number 2013-4

loop_
_space_group_symop_id
_space_group_symop_operation_xyz
1 +X,+Y,+Z
2 1/2-X,-Y,+Z
3 +X,1/2-Y,1/2-Z
4 1/2-X,1/2+Y,1/2-Z
5 -X,-Y,-Z
6 -1/2+X,+Y,-Z
7 -X,-1/2+Y,-1/2+Z
8 -1/2+X,-1/2-Y,-1/2+Z

loop_
_atom_site_label
_atom_site_type_symbol
_atom_site_fract_x
_atom_site_fract_y
_atom_site_fract_z
_atom_site_U_iso_or_equiv
_atom_site_adp_type
_atom_site_occupancy
_atom_site_site_symmetry_order
_atom_site_calc_flag
_atom_site_refinement_flags_posn
_atom_site_refinement_flags_adp
_atom_site_refinement_flags_occupancy
W1 W 0.48179(3) 0.09294(5) 0.24845(6) 0.0086(2) Uani 1 1 d . . .
W2 W 0.54771(3) 0.09359(5) 0.40935(6) 0.0095(2) Uani 1 1 d . . .
W3 W 0.65613(3) 0.09277(5) 0.35196(6) 0.0110(2) Uani 1 1 d . . .
W4 W 0.65968(3) 0.09314(5) 0.15651(6) 0.0116(2) Uani 1 1 d . . .
W5 W 0.55166(3) 0.09239(5) 0.09200(6) 0.0099(2) Uani 1 1 d . . .
W6 W 0.40424(3) 0.17355(5) 0.35752(6) 0.0095(2) Uani 1 1 d . . .
W7 W 0.47337(3) 0.17559(5) 0.51705(6) 0.0097(2) Uani 1 1 d . . .
W8 W 0.58458(3) 0.17320(5) 0.56906(6) 0.0109(2) Uani 1 1 d . . .
W9 W 0.69455(3) 0.17554(5) 0.50558(6) 0.0120(2) Uani 1 1 d . . .
W10 W 0.75658(3) 0.17188(5) 0.33888(6) 0.0131(2) Uani 1 1 d . . .
W11 W 0.75685(3) 0.17481(5) 0.14004(6) 0.0130(2) Uani 1 1 d . . .
W12 W 0.68419(3) 0.17035(5) -0.01202(6) 0.0120(2) Uani 1 1 d . . .
W13 W 0.57400(3) 0.17219(5) -0.07139(6) 0.0104(2) Uani 1 1 d . . .
W14 W 0.46671(3) 0.17164(5) -0.00043(6) 0.0097(2) Uani 1 1 d . . .
W15 W 0.39839(3) 0.17313(5) 0.16099(6) 0.0095(2) Uani 1 1 d . . .
K1 K 0.57927(19) 0.1737(3) 0.2505(4) 0.0176(13) Uani 1 1 d . . .
K11 K 0.4991(2) 0.0662(3) 0.6532(4) 0.0200(14) Uani 1 1 d . . .
K12 K 0.50031(19) -0.0656(3) 0.1504(3) 0.0165(13) Uani 1 1 d . . .
K13 K 0.6137(2) 0.0043(3) 0.6749(4) 0.0221(14) Uani 1 1 d . . .
K14 K 0.7500 0.0000 0.3715(6) 0.0195(19) Uani 1 2 d S T P
K15 K 0.3743(2) 0.0868(3) -0.1198(5) 0.0309(18) Uani 1 1 d . . .
P1 P 0.4729(3) 0.2500 0.2500 0.0070(17) Uani 1 2 d S TU P
P2 P 0.5464(2) 0.2509(3) 0.4237(4) 0.0088(13) Uani 1 1 d . . .
P3 P 0.6651(2) 0.2496(3) 0.3582(4) 0.0099(13) Uani 1 1 d . . .
O1 O 0.4684(6) 0.0150(8) 0.2504(10) 0.010(4) Uiso 1 1 d . . .
O2 O 0.5441(6) 0.0147(9) 0.4315(10) 0.011(4) Uiso 1 1 d . . .
O3 O 0.6664(6) 0.0158(8) 0.3641(10) 0.010(4) Uiso 1 1 d . . .
O4 O 0.6712(6) 0.0165(9) 0.1432(11) 0.016(4) Uiso 1 1 d . . .
O5 O 0.5455(6) 0.0146(10) 0.0693(11) 0.019(5) Uiso 1 1 d . . .
O6 O 0.3674(7) 0.1213(10) 0.3780(12) 0.021(5) Uiso 1 1 d . . .
O7 O 0.4450(6) 0.1238(9) 0.5674(10) 0.012(4) Uiso 1 1 d . . .
O8 O 0.5829(6) 0.1231(9) 0.6375(11) 0.016(4) Uiso 1 1 d . . .
O9 O 0.7146(6) 0.1259(9) 0.5689(10) 0.014(4) Uiso 1 1 d . . .
O10 O 0.7944(7) 0.1202(10) 0.3633(12) 0.021(5) Uiso 1 1 d . . .
O11 O 0.7955(6) 0.1253(9) 0.1285(11) 0.015(4) Uiso 1 1 d . . .
O12 O 0.7083(7) 0.1217(10) -0.0692(12) 0.020 Uiso 1 1 d . U .
O13 O 0.5789(6) 0.1205(9) -0.1400(11) 0.013(4) Uiso 1 1 d . . .
O14 O 0.4440(6) 0.1204(9) -0.0568(10) 0.013(4) Uiso 1 1 d . . .
O15 O 0.3639(6) 0.1227(9) 0.1307(11) 0.015(4) Uiso 1 1 d . . .
O101 O 0.5237(6) 0.0895(8) 0.3205(10) 0.009(4) Uiso 1 1 d . . .
O102 O 0.5998(5) 0.0882(8) 0.3605(9) 0.008 Uiso 1 1 d . U .
O103 O 0.6485(6) 0.0885(9) 0.2502(11) 0.016(4) Uiso 1 1 d . . .
O104 O 0.6011(6) 0.0869(8) 0.1418(10) 0.010(4) Uiso 1 1 d . . .
O105 O 0.5243(5) 0.0889(8) 0.1805(9) 0.005(3) Uiso 1 1 d . . .
O111 O 0.4418(6) 0.1166(9) 0.1801(11) 0.017(4) Uiso 1 1 d . . .
O112 O 0.4415(5) 0.1197(8) 0.3167(9) 0.004(3) Uiso 1 1 d . . .
O113 O 0.4979(6) 0.1169(9) 0.4528(11) 0.013(4) Uiso 1 1 d . . .
O114 O 0.5759(6) 0.1164(8) 0.4928(10) 0.011(4) Uiso 1 1 d . . .
O115 O 0.6662(6) 0.1189(10) 0.4449(11) 0.017(4) Uiso 1 1 d . . .
O116 O 0.7118(6) 0.1191(9) 0.3340(11) 0.016(4) Uiso 1 1 d . . .
O117 O 0.7130(6) 0.1190(9) 0.1698(10) 0.010(4) Uiso 1 1 d . . .
O118 O 0.6646(6) 0.1168(9) 0.0597(10) 0.010(4) Uiso 1 1 d . . .
O119 O 0.5767(6) 0.1194(8) 0.0077(10) 0.010(4) Uiso 1 1 d . . .
O120 O 0.4995(6) 0.1191(9) 0.0481(11) 0.014(4) Uiso 1 1 d . . .
O121 O 0.4297(6) 0.1804(9) 0.4415(10) 0.013(4) Uiso 1 1 d . . .
O122 O 0.5199(6) 0.1777(9) 0.5694(10) 0.012(4) Uiso 1 1 d . . .
O123 O 0.6388(5) 0.1829(8) 0.5549(9) 0.004 Uiso 1 1 d . U .
O124 O 0.7368(5) 0.1757(8) 0.4429(9) 0.005(3) Uiso 1 1 d . . .
O125 O 0.7642(6) 0.1792(9) 0.2472(11) 0.017(4) Uiso 1 1 d . . .
O126 O 0.7346(6) 0.1773(9) 0.0546(11) 0.015(4) Uiso 1 1 d . . .
O127 O 0.6352(6) 0.1730(9) -0.0557(10) 0.011(4) Uiso 1 1 d . . .
O128 O 0.5188(5) 0.1729(8) -0.0644(9) 0.008 Uiso 1 1 d . U .
O129 O 0.4260(6) 0.1791(9) 0.0667(10) 0.012(4) Uiso 1 1 d . . .
O130 O 0.3862(6) 0.1774(8) 0.2515(10) 0.011(4) Uiso 1 1 d . . .
O201 O 0.7854(5) 0.2463(8) 0.3631(9) 0.007(3) Uiso 1 1 d . . .
O202 O 0.7056(6) 0.2545(9) 0.5490(11) 0.015(4) Uiso 1 1 d . . .
O203 O 0.5808(5) 0.2508(9) 0.6207(10) 0.010(4) Uiso 1 1 d . . .
O204 O 0.4515(5) 0.2538(8) 0.5518(9) 0.007(3) Uiso 1 1 d . . .
O205 O 0.3734(6) 0.2497(9) 0.3655(10) 0.011(4) Uiso 1 1 d . . .
O301 O 0.4438(6) 0.2512(10) 0.3157(11) 0.016(4) Uiso 1 1 d . . .
O302 O 0.4983(5) 0.3083(8) 0.2505(10) 0.009(4) Uiso 1 1 d . . .
O311 O 0.5539(6) 0.1923(9) 0.1166(10) 0.012(4) Uiso 1 1 d . . .
O312 O 0.5743(6) 0.2518(9) 0.4914(10) 0.012(4) Uiso 1 1 d . . .
O313 O 0.5011(5) 0.2512(8) 0.4513(9) 0.006(3) Uiso 1 1 d . . .
O314 O 0.5525(5) 0.1921(8) 0.3820(9) 0.007(4) Uiso 1 1 d . . .
O321 O 0.6661(6) 0.2480(9) 0.4401(10) 0.012(4) Uiso 1 1 d . . .
O322 O 0.6448(6) 0.1926(9) 0.3341(10) 0.011(4) Uiso 1 1 d . . .
O323 O 0.7111(6) 0.2490(9) 0.3349(11) 0.015(4) Uiso 1 1 d . . .
O324 O 0.6450(5) 0.3080(8) 0.3316(9) 0.007(4) Uiso 1 1 d . . .
O501 O 0.5541(7) -0.0110(11) 0.5791(12) 0.026(5) Uiso 1 1 d . . .
O502 O 0.6544(9) 0.0133(14) 0.5465(16) 0.045(7) Uiso 1 1 d . . .
O503 O 0.6743(13) 0.080(2) 0.691(2) 0.084(13) Uiso 1 1 d . . .
O504 O 0.6255(14) 0.012(2) 0.811(2) 0.089(13) Uiso 1 1 d . . .
O505 O 0.4881(7) 0.1535(10) 0.7518(12) 0.023(5) Uiso 1 1 d . . .
O506 O 0.3617(16) 0.024(2) -0.005(3) 0.107(16) Uiso 1 1 d . . .
O507 O 0.3581(15) 0.090(2) -0.258(3) 0.098(15) Uiso 1 1 d . . .
O508 O 0.5561(7) -0.0130(10) -0.0758(11) 0.020(5) Uiso 1 1 d . . .
O509 O 0.5664(7) -0.0314(11) 0.2435(13) 0.028(5) Uiso 1 1 d . . .

loop_
_atom_site_aniso_label
_atom_site_aniso_U_11
_atom_site_aniso_U_22
_atom_site_aniso_U_33
_atom_site_aniso_U_23
_atom_site_aniso_U_13
_atom_site_aniso_U_12
W1 0.0102(5) 0.0066(5) 0.0091(5) -0.0003(4) 0.0003(4) -0.0004(4)
W2 0.0104(5) 0.0074(5) 0.0107(5) -0.0006(4) -0.0009(4) 0.0002(4)
W3 0.0104(5) 0.0091(5) 0.0136(5) -0.0017(4) -0.0013(4) 0.0013(4)
W4 0.0123(5) 0.0086(5) 0.0138(5) -0.0017(4) 0.0000(4) 0.0019(4)
W5 0.0113(5) 0.0071(5) 0.0114(5) -0.0008(4) 0.0010(4) 0.0002(4)
W6 0.0100(5) 0.0087(5) 0.0099(5) 0.0006(4) 0.0012(4) -0.0007(4)
W7 0.0108(5) 0.0085(5) 0.0098(5) 0.0000(4) 0.0001(4) -0.0001(4)
W8 0.0115(5) 0.0103(5) 0.0110(5) 0.0005(4) -0.0011(4) 0.0011(4)
W9 0.0113(5) 0.0115(5) 0.0133(5) 0.0010(4) -0.0017(4) 0.0003(4)
W10 0.0092(5) 0.0127(5) 0.0174(6) -0.0028(4) -0.0019(4) 0.0014(4)
W11 0.0082(5) 0.0138(5) 0.0169(6) -0.0016(4) 0.0009(4) 0.0012(4)
W12 0.0120(5) 0.0109(5) 0.0131(5) -0.0022(4) 0.0013(4) 0.0010(4)
W13 0.0122(5) 0.0084(5) 0.0106(5) -0.0012(4) 0.0007(4) -0.0003(4)
W14 0.0113(5) 0.0075(5) 0.0102(5) 0.0007(4) -0.0016(4) -0.0003(4)
W15 0.0096(5) 0.0090(5) 0.0099(5) 0.0000(4) -0.0013(4) -0.0011(4)
K1 0.015(3) 0.017(3) 0.021(3) -0.001(3) 0.000(2) 0.001(2)
K11 0.020(3) 0.016(3) 0.025(4) 0.004(3) -0.006(3) 0.002(2)
K12 0.017(3) 0.018(3) 0.014(3) -0.003(2) 0.004(2) -0.003(2)
K13 0.023(3) 0.017(3) 0.026(4) -0.004(3) -0.007(3) -0.001(3)
K14 0.013(4) 0.012(4) 0.034(6) 0.000 0.000 0.006(3)
K15 0.021(4) 0.018(3) 0.054(5) -0.008(3) -0.012(3) -0.003(3)
P1 0.0071(19) 0.0068(19) 0.0072(19) 0.0003(10) 0.000 0.000
P2 0.006(3) 0.008(3) 0.012(3) 0.002(3) -0.005(3) 0.002(2)
P3 0.010(3) 0.008(3) 0.012(3) -0.004(3) 0.002(3) 0.003(3)

loop_
_atom_type_symbol
_atom_type_description
_atom_type_scat_dispersion_real
_atom_type_scat_dispersion_imag
_atom_type_scat_source
K K 0.2009 0.2494
;
International Tables for Crystallography
(Vol. C, Tables 4.2.6.8 and 6.1.1.4)
;
O O 0.0106 0.0060
;
International Tables for Crystallography
(Vol. C, Tables 4.2.6.8 and 6.1.1.4)
;
P P 0.1023 0.0942
;
International Tables for Crystallography
(Vol. C, Tables 4.2.6.8 and 6.1.1.4)
;
W W -0.8490 6.8722
;
International Tables for Crystallography
(Vol. C, Tables 4.2.6.8 and 6.1.1.4)
;

loop_
_geom_angle_atom_site_label_1
_geom_angle_atom_site_label_2
_geom_angle_atom_site_label_3
_geom_angle
_geom_angle_site_symmetry_1
_geom_angle_site_symmetry_3
O1 W1 O105 99.1(8) . .
O1 W1 O111 95.5(9) . .
O105 W1 O111 92.8(8) . .
O1 W1 O112 95.5(8) . .
O105 W1 O112 165.4(7) . .
O111 W1 O112 85.0(8) . .
O1 W1 O101 97.4(8) . .
O105 W1 O101 87.9(7) . .
O111 W1 O101 166.8(8) . .
O112 W1 O101 91.0(7) . .
O1 W1 O302 178.2(8) . 3
O105 W1 O302 82.5(7) . 3
O111 W1 O302 85.4(8) . 3
O112 W1 O302 82.9(7) . 3
O101 W1 O302 81.7(7) . 3
O1 W1 K1 133.2(6) . .
O105 W1 K1 52.1(5) . .
O111 W1 K1 118.9(6) . .
O112 W1 K1 116.8(5) . .
O101 W1 K1 52.4(5) . .
O302 W1 K1 47.3(5) 3 .
O1 W1 K12 38.2(6) . .
O105 W1 K12 61.5(5) . .
O111 W1 K12 90.6(6) . .
O112 W1 K12 132.9(5) . .
O101 W1 K12 101.3(5) . .
O302 W1 K12 143.5(5) 3 .
K1 W1 K12 106.30(14) . .
O1 W1 K11 36.3(6) . 5_656
O105 W1 K11 99.7(5) . 5_656
O111 W1 K11 131.4(6) . 5_656
O112 W1 K11 92.5(5) . 5_656
O101 W1 K11 61.2(5) . 5_656
O302 W1 K11 142.6(5) 3 5_656
K1 W1 K11 105.46(14) . 5_656
K12 W1 K11 56.94(14) . 5_656
O1 W1 K13 45.2(6) . 5_656
O105 W1 K13 142.2(5) . 5_656
O111 W1 K13 81.5(6) . 5_656
O112 W1 K13 51.7(5) . 5_656
O101 W1 K13 105.8(5) . 5_656
O302 W1 K13 133.5(5) 3 5_656
K1 W1 K13 157.53(15) . 5_656
K12 W1 K13 81.17(14) . 5_656
K11 W1 K13 60.28(14) 5_656 5_656
O2 W2 O101 98.4(8) . .
O2 W2 O113 95.1(9) . .
O101 W2 O113 92.6(8) . .
O2 W2 O114 94.5(8) . .
O101 W2 O114 166.7(8) . .
O113 W2 O114 89.1(8) . .
O2 W2 O102 96.8(8) . .
O101 W2 O102 86.1(8) . .
O113 W2 O102 168.0(8) . .
O114 W2 O102 89.4(8) . .
O2 W2 O314 179.7(9) . .
O101 W2 O314 81.9(7) . .
O113 W2 O314 85.0(8) . .
O114 W2 O314 85.2(7) . .
O102 W2 O314 83.1(7) . .
O2 W2 K1 132.7(6) . .
O101 W2 K1 52.1(6) . .
O113 W2 K1 119.0(6) . .
O114 W2 K1 116.0(6) . .
O102 W2 K1 51.6(5) . .
O314 W2 K1 47.4(5) . .
O2 W2 K11 37.4(6) . 5_656
O101 W2 K11 61.4(6) . 5_656
O113 W2 K11 91.5(6) . 5_656
O114 W2 K11 131.7(6) . 5_656
O102 W2 K11 98.3(5) . 5_656
O314 W2 K11 142.9(5) . 5_656
K1 W2 K11 105.55(15) . 5_656
O3 W3 O102 97.7(8) . .
O3 W3 O115 97.1(9) . .
O102 W3 O115 96.1(8) . .
O3 W3 O116 96.9(9) . .
O102 W3 O116 165.1(8) . .
O115 W3 O116 85.1(9) . .
O3 W3 O103 96.6(9) . .
O102 W3 O103 87.6(8) . .
O115 W3 O103 165.1(9) . .
O116 W3 O103 87.6(9) . .
O3 W3 O322 178.0(8) . .
O102 W3 O322 84.0(7) . .
O115 W3 O322 83.5(8) . .
O116 W3 O322 81.3(8) . .
O103 W3 O322 82.5(8) . .
O3 W3 K1 132.5(6) . .
O102 W3 K1 51.7(6) . .
O115 W3 K1 118.9(6) . .
O116 W3 K1 114.9(6) . .
O103 W3 K1 53.4(6) . .
O322 W3 K1 48.2(5) . .
O3 W3 K14 45.3(6) . .
O102 W3 K14 142.6(5) . .
O115 W3 K14 85.3(6) . .
O116 W3 K14 52.3(6) . .
O103 W3 K14 100.4(6) . .
O322 W3 K14 133.0(5) . .
K1 W3 K14 153.4(2) . .
O4 W4 O103 97.9(9) . .
O4 W4 O117 95.7(9) . .
O103 W4 O117 94.1(9) . .
O4 W4 O118 95.3(9) . .
O103 W4 O118 166.2(8) . .
O117 W4 O118 88.5(8) . .
O4 W4 O104 97.5(9) . .
O103 W4 O104 86.6(8) . .
O117 W4 O104 166.6(8) . .
O118 W4 O104 87.8(8) . .
O4 W4 O324 177.4(8) . 3
O103 W4 O324 84.6(8) . 3
O117 W4 O324 84.5(7) . 3
O118 W4 O324 82.1(7) . 3
O104 W4 O324 82.2(7) . 3
O4 W4 K1 133.9(7) . .
O103 W4 K1 52.9(6) . .
O117 W4 K1 118.5(6) . .
O118 W4 K1 114.3(6) . .
O104 W4 K1 52.2(6) . .
O324 W4 K1 47.7(5) 3 .
O4 W4 K15 28.7(7) . 5_655
O103 W4 K15 93.6(6) . 5_655
O117 W4 K15 124.4(6) . 5_655
O118 W4 K15 96.1(6) . 5_655
O104 W4 K15 68.9(5) . 5_655
O324 W4 K15 151.1(5) 3 5_655
K1 W4 K15 109.66(16) . 5_655
O5 W5 O104 99.5(9) . .
O5 W5 O119 97.5(9) . .
O104 W5 O119 94.3(8) . .
O5 W5 O105 97.4(9) . .
O104 W5 O105 87.5(8) . .
O119 W5 O105 164.5(7) . .
O5 W5 O120 94.1(9) . .
O104 W5 O120 166.2(8) . .
O119 W5 O120 85.8(8) . .
O105 W5 O120 88.9(8) . .
O5 W5 O311 174.8(9) . .
O104 W5 O311 85.6(7) . .
O119 W5 O311 82.5(8) . .
O105 W5 O311 82.2(7) . .
O120 W5 O311 80.7(8) . .
O5 W5 K1 134.6(7) . .
O104 W5 K1 52.5(6) . .
O119 W5 K1 117.1(6) . .
O105 W5 K1 52.9(5) . .
O120 W5 K1 115.5(6) . .
O311 W5 K1 48.7(5) . .
O5 W5 K12 36.5(7) . .
O104 W5 K12 99.9(6) . .
O119 W5 K12 133.4(6) . .
O105 W5 K12 61.1(5) . .
O120 W5 K12 89.9(6) . .
O311 W5 K12 142.4(5) . .
K1 W5 K12 106.52(14) . .
O6 W6 O121 100.3(10) . .
O6 W6 O112 99.0(9) . .
O121 W6 O112 96.8(8) . .
O6 W6 O205 99.6(9) . .
O121 W6 O205 95.9(8) . .
O112 W6 O205 155.2(8) . .
O6 W6 O130 92.7(9) . .
O121 W6 O130 166.8(8) . .
O112 W6 O130 78.8(7) . .
O205 W6 O130 84.0(8) . .
O6 W6 O301 168.5(9) . .
O121 W6 O301 89.3(8) . .
O112 W6 O301 86.1(7) . .
O205 W6 O301 72.9(8) . .
O130 W6 O301 78.0(7) . .
O6 W6 K13 44.2(7) . 5_656
O121 W6 K13 106.8(6) . 5_656
O112 W6 K13 54.9(5) . 5_656
O205 W6 K13 139.5(6) . 5_656
O130 W6 K13 81.0(5) . 5_656
O301 W6 K13 138.6(5) . 5_656
O7 W7 O122 99.2(9) . .
O7 W7 O113 99.1(9) . .
O122 W7 O113 90.9(8) . .
O7 W7 O204 99.4(8) . .
O122 W7 O204 95.8(8) . .
O113 W7 O204 159.0(8) . .
O7 W7 O121 92.8(8) . .
O122 W7 O121 167.2(8) . .
O113 W7 O121 82.8(8) . .
O204 W7 O121 86.5(8) . .
O7 W7 O313 171.2(8) . .
O122 W7 O313 87.1(8) . .
O113 W7 O313 86.9(7) . .
O204 W7 O313 73.6(7) . .
O121 W7 O313 81.5(7) . .
O7 W7 K11 46.4(7) . .
O122 W7 K11 54.9(6) . .
O113 W7 K11 86.4(6) . .
O204 W7 K11 113.7(5) . .
O121 W7 K11 135.2(6) . .
O313 W7 K11 141.2(5) . .
O8 W8 O123 102.7(9) . .
O8 W8 O114 100.3(9) . .
O123 W8 O114 96.0(8) . .
O8 W8 O203 98.6(9) . .
O123 W8 O203 92.4(8) . .
O114 W8 O203 157.1(8) . .
O8 W8 O122 89.7(9) . .
O123 W8 O122 167.5(7) . .
O114 W8 O122 83.3(8) . .
O203 W8 O122 84.0(7) . .
O8 W8 O312 166.1(8) . .
O123 W8 O312 87.9(7) . .
O114 W8 O312 87.3(7) . .
O203 W8 O312 71.7(7) . .
O122 W8 O312 79.6(7) . .
O8 W8 K11 45.3(7) . .
O123 W8 K11 145.3(5) . .
O114 W8 K11 80.6(6) . .
O203 W8 K11 104.1(6) . .
O122 W8 K11 47.0(5) . .
O312 W8 K11 126.1(5) . .
O9 W9 O124 99.8(8) . .
O9 W9 O115 102.5(9) . .
O124 W9 O115 88.4(8) . .
O9 W9 O202 99.6(9) . .
O124 W9 O202 97.9(8) . .
O115 W9 O202 155.6(9) . .
O9 W9 O123 93.7(8) . .
O124 W9 O123 165.7(7) . .
O115 W9 O123 83.9(8) . .
O202 W9 O123 84.5(8) . .
O9 W9 O321 170.6(8) . .
O124 W9 O321 87.0(7) . .
O115 W9 O321 84.1(8) . .
O202 W9 O321 72.8(8) . .
O123 W9 O321 80.2(7) . .
O10 W10 O125 102.8(10) . .
O10 W10 O116 101.0(10) . .
O125 W10 O116 96.7(9) . .
O10 W10 O201 96.6(9) . .
O125 W10 O201 95.5(8) . .
O116 W10 O201 155.8(8) . .
O10 W10 O124 89.5(9) . .
O125 W10 O124 167.6(8) . .
O116 W10 O124 80.0(8) . .
O201 W10 O124 83.7(7) . .
O10 W10 O323 165.0(9) . .
O125 W10 O323 89.7(8) . .
O116 W10 O323 85.4(8) . .
O201 W10 O323 73.7(7) . .
O124 W10 O323 78.2(7) . .
O10 W10 K14 50.6(7) . .
O125 W10 K14 105.0(7) . .
O116 W10 K14 50.4(6) . .
O201 W10 K14 144.1(5) . .
O124 W10 K14 82.1(5) . .
O323 W10 K14 134.2(5) . .
O11 W11 O126 102.0(10) . .
O11 W11 O201 100.6(9) . 3
O126 W11 O201 98.2(8) . 3
O11 W11 O117 102.1(9) . .
O126 W11 O117 89.0(9) . .
O201 W11 O117 154.1(8) 3 .
O11 W11 O125 94.1(9) . .
O126 W11 O125 162.2(9) . .
O201 W11 O125 86.2(8) 3 .
O117 W11 O125 80.0(8) . .
O11 W11 O323 171.3(9) . 3
O126 W11 O323 84.4(8) . 3
O201 W11 O323 72.3(7) 3 3
O117 W11 O323 83.8(7) . 3
O125 W11 O323 80.5(8) . 3
O12 W12 O127 97.8(10) . .
O12 W12 O202 96.3(10) . 3
O127 W12 O202 97.5(9) . 3
O12 W12 O118 104.5(9) . .
O127 W12 O118 92.9(8) . .
O202 W12 O118 155.3(8) 3 .
O12 W12 O126 93.8(9) . .
O127 W12 O126 168.3(8) . .
O202 W12 O126 82.7(8) 3 .
O118 W12 O126 82.6(8) . .
O12 W12 O321 165.2(9) . 3
O127 W12 O321 91.3(8) . 3
O202 W12 O321 70.8(8) 3 3
O118 W12 O321 86.7(7) . 3
O126 W12 O321 77.7(7) . 3
O13 W13 O128 98.9(9) . .
O13 W13 O119 102.6(9) . .
O128 W13 O119 89.6(8) . .
O13 W13 O203 99.7(9) . 3
O128 W13 O203 98.3(8) . 3
O119 W13 O203 154.8(8) . 3
O13 W13 O127 91.4(8) . .
O128 W13 O127 167.3(8) . .
O119 W13 O127 80.8(8) . .
O203 W13 O127 87.2(8) 3 .
O13 W13 O312 171.3(8) . 3
O128 W13 O312 87.0(7) . 3
O119 W13 O312 83.7(7) . 3
O203 W13 O312 73.0(7) 3 3
O127 W13 O312 83.6(7) . 3
O13 W13 K12 49.4(7) . 5_655
O128 W13 K12 51.1(6) . 5_655
O119 W13 K12 89.3(6) . 5_655
O203 W13 K12 114.3(6) 3 5_655
O127 W13 K12 136.4(5) . 5_655
O312 W13 K12 137.7(5) 3 5_655
O14 W14 O120 100.5(9) . .
O14 W14 O129 100.2(9) . .
O120 W14 O129 97.3(9) . .
O14 W14 O204 95.6(9) . 3
O120 W14 O204 157.4(8) . 3
O129 W14 O204 95.4(8) . 3
O14 W14 O128 89.8(8) . .
O120 W14 O128 79.8(8) . .
O129 W14 O128 170.0(8) . .
O204 W14 O128 84.5(7) 3 .
O14 W14 O313 166.0(8) . 3
O120 W14 O313 86.8(8) . 3
O129 W14 O313 90.5(7) . 3
O204 W14 O313 74.4(7) 3 3
O128 W14 O313 79.8(7) . 3
O14 W14 K12 42.9(7) . 5_655
O120 W14 K12 81.1(6) . 5_655
O129 W14 K12 140.7(6) . 5_655
O204 W14 K12 100.6(5) 3 5_655
O128 W14 K12 48.7(5) . 5_655
O313 W14 K12 128.3(5) 3 5_655
O15 W15 O130 102.6(9) . .
O15 W15 O111 99.3(9) . .
O130 W15 O111 90.8(9) . .
O15 W15 O205 100.2(9) . 3
O130 W15 O205 96.7(8) . 3
O111 W15 O205 157.0(8) . 3
O15 W15 O129 92.1(9) . .
O130 W15 O129 164.8(8) . .
O111 W15 O129 82.9(8) . .
O205 W15 O129 84.4(8) 3 .
O15 W15 O301 170.4(9) . 3
O130 W15 O301 85.4(8) . 3
O111 W15 O301 85.8(8) . 3
O205 W15 O301 73.3(8) 3 3
O129 W15 O301 80.4(8) . 3
O302 K1 O314 70.3(6) 3 .
O302 K1 O324 140.1(6) 3 3
O314 K1 O324 141.5(6) . 3
O302 K1 O322 140.1(6) 3 .
O314 K1 O322 71.7(6) . .
O324 K1 O322 71.7(6) 3 .
O302 K1 O311 70.7(6) 3 .
O314 K1 O311 139.2(6) . .
O324 K1 O311 71.1(6) 3 .
O322 K1 O311 140.9(6) . .
O302 K1 O102 109.2(6) 3 .
O314 K1 O102 59.1(5) . .
O324 K1 O102 109.4(6) 3 .
O322 K1 O102 58.5(5) . .
O311 K1 O102 148.8(6) . .
O302 K1 O104 109.5(6) 3 .
O314 K1 O104 148.2(6) . .
O324 K1 O104 58.4(5) 3 .
O322 K1 O104 108.9(6) . .
O311 K1 O104 59.5(6) . .
O102 K1 O104 93.3(5) . .
O302 K1 O105 57.9(5) 3 .
O314 K1 O105 108.7(5) . .
O324 K1 O105 108.8(6) 3 .
O322 K1 O105 149.6(6) . .
O311 K1 O105 57.7(5) . .
O102 K1 O105 94.8(5) . .
O104 K1 O105 54.2(5) . .
O302 K1 O101 57.9(5) 3 .
O314 K1 O101 56.9(5) . .
O324 K1 O101 149.8(6) 3 .
O322 K1 O101 108.7(6) . .
O311 K1 O101 109.5(6) . .
O102 K1 O101 53.9(5) . .
O104 K1 O101 95.0(5) . .
O105 K1 O101 55.1(5) . .
O302 K1 O103 149.5(6) 3 .
O314 K1 O103 110.4(6) . .
O324 K1 O103 57.7(6) 3 .
O322 K1 O103 58.4(6) . .
O311 K1 O103 109.2(6) . .
O102 K1 O103 54.5(6) . .
O104 K1 O103 53.1(6) . .
O105 K1 O103 95.3(6) . .
O101 K1 O103 95.9(6) . .
O302 K1 K1 81.7(4) 3 3
O314 K1 K1 81.9(4) . 3
O324 K1 K1 81.4(4) 3 3
O322 K1 K1 81.6(4) . 3
O311 K1 K1 81.3(5) . 3
O102 K1 K1 130.0(5) . 3
O104 K1 K1 130.0(5) . 3
O105 K1 K1 128.8(4) . 3
O101 K1 K1 128.8(4) . 3
O103 K1 K1 128.8(4) . 3
O302 K1 W5 79.4(4) 3 .
O314 K1 W5 140.6(4) . .
O324 K1 W5 77.5(4) 3 .
O322 K1 W5 140.0(5) . .
O311 K1 W5 37.3(4) . .
O102 K1 W5 111.5(4) . .
O104 K1 W5 31.3(4) . .
O105 K1 W5 31.9(3) . .
O101 K1 W5 85.9(4) . .
O103 K1 W5 83.8(4) . .
K1 K1 W5 118.6(3) 3 .
O505 K11 O7 91.1(7) . .
O505 K11 O1 91.3(7) . 5_656
O7 K11 O1 161.2(6) . 5_656
O505 K11 O2 141.4(7) . 5_656
O7 K11 O2 66.2(6) . 5_656
O1 K11 O2 101.2(6) 5_656 5_656
O505 K11 O501 147.8(7) . .
O7 K11 O501 112.4(7) . .
O1 K11 O501 73.5(6) 5_656 .
O2 K11 O501 70.5(6) 5_656 .
O505 K11 O122 81.2(6) . .
O7 K11 O122 57.0(6) . .
O1 K11 O122 141.7(6) 5_656 .
O2 K11 O122 108.0(6) 5_656 .
O501 K11 O122 93.1(6) . .
O505 K11 O509 67.5(7) . 5_656
O7 K11 O509 92.4(7) . 5_656
O1 K11 O509 71.4(6) 5_656 5_656
O2 K11 O509 82.1(6) 5_656 5_656
O501 K11 O509 129.7(7) . 5_656
O122 K11 O509 136.1(6) . 5_656
O505 K11 O8 84.8(6) . .
O7 K11 O8 110.6(6) . .
O1 K11 O8 88.2(6) 5_656 .
O2 K11 O8 131.4(6) 5_656 .
O501 K11 O8 66.8(6) . .
O122 K11 O8 53.9(6) . .
O509 K11 O8 144.5(7) 5_656 .
O505 K11 W7 91.3(5) . .
O7 K11 W7 27.6(4) . .
O1 K11 W7 170.6(5) 5_656 .
O2 K11 W7 82.3(4) 5_656 .
O501 K11 W7 99.7(5) . .
O122 K11 W7 30.3(4) . .
O509 K11 W7 117.9(5) 5_656 .
O8 K11 W7 83.1(4) . .
O505 K11 K12 45.6(5) . 5_656
O7 K11 K12 127.6(5) . 5_656
O1 K11 K12 47.6(4) 5_656 5_656
O2 K11 K12 125.9(5) 5_656 5_656
O501 K11 K12 119.7(5) . 5_656
O122 K11 K12 122.9(4) . 5_656
O509 K11 K12 49.3(5) 5_656 5_656
O8 K11 K12 95.5(4) . 5_656
W7 K11 K12 136.6(2) . 5_656
O505 K11 W2 140.2(5) . 5_656
O7 K11 W2 87.6(4) . 5_656
O1 K11 W2 78.7(4) 5_656 5_656
O2 K11 W2 22.6(4) 5_656 5_656
O501 K11 W2 65.7(5) . 5_656
O122 K11 W2 128.9(4) . 5_656
O509 K11 W2 72.9(5) 5_656 5_656
O8 K11 W2 132.4(4) . 5_656
W7 K11 W2 104.81(17) . 5_656
K12 K11 W2 107.58(19) 5_656 5_656
O505 K11 W1 106.9(5) . 5_656
O7 K11 W1 141.8(5) . 5_656
O1 K11 W1 21.8(4) 5_656 5_656
O2 K11 W1 79.5(4) 5_656 5_656
O501 K11 W1 68.3(5) . 5_656
O122 K11 W1 156.9(4) . 5_656
O509 K11 W1 65.6(5) 5_656 5_656
O8 K11 W1 104.5(4) . 5_656
W7 K11 W1 160.7(2) . 5_656
K12 K11 W1 61.28(15) 5_656 5_656
W2 K11 W1 56.94(9) 5_656 5_656
O505 K12 O5 139.1(7) 5_656 .
O505 K12 O1 90.6(6) 5_656 .
O5 K12 O1 101.7(6) . .
O505 K12 O14 93.3(7) 5_656 5_655
O5 K12 O14 63.4(6) . 5_655
O1 K12 O14 160.2(6) . 5_655
O505 K12 O13 83.5(6) 5_656 5_655
O5 K12 O13 135.2(6) . 5_655
O1 K12 O13 87.7(6) . 5_655
O14 K12 O13 111.9(6) 5_655 5_655
O505 K12 O508 147.9(7) 5_656 5_655
O5 K12 O508 72.7(6) . 5_655
O1 K12 O508 74.6(6) . 5_655
O14 K12 O508 110.3(6) 5_655 5_655
O13 K12 O508 67.8(6) 5_655 5_655
O505 K12 O128 82.4(6) 5_656 5_655
O5 K12 O128 107.1(6) . 5_655
O1 K12 O128 143.3(6) . 5_655
O14 K12 O128 56.5(5) 5_655 5_655
O13 K12 O128 55.7(5) 5_655 5_655
O508 K12 O128 92.6(6) 5_655 5_655
O505 K12 O509 69.2(7) 5_656 .
O5 K12 O509 77.5(7) . .
O1 K12 O509 72.7(6) . .
O14 K12 O509 90.6(7) 5_655 .
O13 K12 O509 145.7(7) 5_655 .
O508 K12 O509 129.6(7) 5_655 .
O128 K12 O509 135.3(6) 5_655 .
O505 K12 W13 86.7(5) 5_656 5_655
O5 K12 W13 121.1(5) . 5_655
O1 K12 W13 114.8(4) . 5_655
O14 K12 W13 84.8(4) 5_655 5_655
O13 K12 W13 27.2(4) 5_655 5_655
O508 K12 W13 74.5(4) 5_655 5_655
O128 K12 W13 29.2(4) 5_655 5_655
O509 K12 W13 155.1(5) . 5_655
O505 K12 K11 45.6(5) 5_656 5_656
O5 K12 K11 124.3(5) . 5_656
O1 K12 K11 46.9(4) . 5_656
O14 K12 K11 129.1(5) 5_655 5_656
O13 K12 K11 94.2(4) 5_655 5_656
O508 K12 K11 120.0(5) 5_655 5_656
O128 K12 K11 124.4(4) 5_655 5_656
O509 K12 K11 51.9(5) . 5_656
W13 K12 K11 114.4(2) 5_655 5_656
O505 K12 W14 93.7(5) 5_656 5_655
O5 K12 W14 78.3(5) . 5_655
O1 K12 W14 173.4(5) . 5_655
O14 K12 W14 24.4(4) 5_655 5_655
O13 K12 W14 87.7(4) 5_655 5_655
O508 K12 W14 99.2(5) 5_655 5_655
O128 K12 W14 33.1(4) 5_655 5_655
O509 K12 W14 113.5(5) . 5_655
W13 K12 W14 60.51(10) 5_655 5_655
K11 K12 W14 138.4(2) 5_656 5_655
O505 K12 W1 107.3(5) 5_656 .
O5 K12 W1 79.1(5) . .
O1 K12 W1 22.6(4) . .
O14 K12 W1 139.9(4) 5_655 .
O13 K12 W1 104.4(4) 5_655 .
O508 K12 W1 68.3(4) 5_655 .
O128 K12 W1 157.6(4) 5_655 .
O509 K12 W1 66.7(5) . .
W13 K12 W1 129.25(18) 5_655 .
K11 K12 W1 61.78(14) 5_656 .
W14 K12 W1 156.62(19) 5_655 .
O503 K13 O504 74.0(14) . .
O503 K13 O501 135.9(12) . .
O504 K13 O501 141.6(12) . .
O503 K13 O502 72.3(12) . .
O504 K13 O502 142.2(12) . .
O501 K13 O502 76.1(8) . .
O503 K13 O8 75.1(11) . .
O504 K13 O8 104.1(11) . .
O501 K13 O8 71.3(7) . .
O502 K13 O8 83.5(8) . .
O503 K13 O6 116.8(11) . 5_656
O504 K13 O6 111.5(11) . 5_656
O501 K13 O6 79.0(7) . 5_656
O502 K13 O6 70.2(8) . 5_656
O8 K13 O6 144.3(7) . 5_656
O503 K13 O1 134.6(11) . 5_656
O504 K13 O1 71.3(11) . 5_656
O501 K13 O1 70.4(6) . 5_656
O502 K13 O1 146.5(8) . 5_656
O8 K13 O1 85.8(6) . 5_656
O6 K13 O1 102.8(6) 5_656 5_656
O503 K13 O112 160.6(11) . 5_656
O504 K13 O112 95.0(11) . 5_656
O501 K13 O112 61.7(6) . 5_656
O502 K13 O112 111.7(7) . 5_656
O8 K13 O112 123.7(6) . 5_656
O6 K13 O112 51.7(5) 5_656 5_656
O1 K13 O112 51.2(5) 5_656 5_656
O503 K13 W6 138.2(10) . 5_656
O504 K13 W6 104.0(10) . 5_656
O501 K13 W6 70.4(5) . 5_656
O502 K13 W6 90.0(6) . 5_656
O8 K13 W6 141.6(5) . 5_656
O6 K13 W6 23.7(4) 5_656 5_656
O1 K13 W6 79.1(4) 5_656 5_656
O112 K13 W6 28.1(3) 5_656 5_656
O503 K13 K11 121.9(10) . .
O504 K13 K11 102.6(10) . .
O501 K13 K11 44.8(5) . .
O502 K13 K11 109.5(7) . .
O8 K13 K11 48.8(4) . .
O6 K13 K11 117.8(5) 5_656 .
O1 K13 K11 43.2(4) 5_656 .
O112 K13 K11 75.6(3) 5_656 .
W6 K13 K11 99.53(18) 5_656 .
O503 K13 W1 151.2(10) . 5_656
O504 K13 W1 77.9(10) . 5_656
O501 K13 W1 67.7(5) . 5_656
O502 K13 W1 136.3(6) . 5_656
O8 K13 W1 106.2(5) . 5_656
O6 K13 W1 79.4(5) 5_656 5_656
O1 K13 W1 23.5(3) 5_656 5_656
O112 K13 W1 28.3(3) 5_656 5_656
W6 K13 W1 55.73(10) 5_656 5_656
K11 K13 W1 58.72(14) . 5_656
O3 K14 O3 174.2(9) 2_655 .
O3 K14 O116 121.2(6) 2_655 .
O3 K14 O116 57.2(5) . .
O3 K14 O116 57.2(5) 2_655 2_655
O3 K14 O116 121.2(6) . 2_655
O116 K14 O116 151.8(9) . 2_655
O3 K14 O10 112.2(6) 2_655 2_655
O3 K14 O10 67.5(6) . 2_655
O116 K14 O10 122.3(6) . 2_655
O116 K14 O10 55.9(6) 2_655 2_655
O3 K14 O10 67.5(6) 2_655 .
O3 K14 O10 112.2(6) . .
O116 K14 O10 55.9(6) . .
O116 K14 O10 122.3(6) 2_655 .
O10 K14 O10 173.9(10) 2_655 .
O3 K14 W3 152.8(4) 2_655 .
O3 K14 W3 25.9(4) . .
O116 K14 W3 31.6(4) . .
O116 K14 W3 143.3(4) 2_655 .
O10 K14 W3 93.1(4) 2_655 .
O10 K14 W3 86.3(4) . .
O3 K14 W3 25.9(4) 2_655 2_655
O3 K14 W3 152.8(4) . 2_655
O116 K14 W3 143.3(4) . 2_655
O116 K14 W3 31.6(4) 2_655 2_655
O10 K14 W3 86.3(4) 2_655 2_655
O10 K14 W3 93.1(4) . 2_655
W3 K14 W3 168.4(3) . 2_655
O3 K14 W10 93.1(4) 2_655 .
O3 K14 W10 85.9(4) . .
O116 K14 W10 29.2(4) . .
O116 K14 W10 142.4(5) 2_655 .
O10 K14 W10 151.1(5) 2_655 .
O10 K14 W10 26.7(4) . .
W3 K14 W10 60.01(4) . .
W3 K14 W10 117.78(8) 2_655 .
O3 K14 W10 85.9(4) 2_655 2_655
O3 K14 W10 93.1(4) . 2_655
O116 K14 W10 142.4(5) . 2_655
O116 K14 W10 29.2(4) 2_655 2_655
O10 K14 W10 26.7(4) 2_655 2_655
O10 K14 W10 151.1(5) . 2_655
W3 K14 W10 117.79(8) . 2_655
W3 K14 W10 60.01(4) 2_655 2_655
W10 K14 W10 160.8(3) . 2_655
O506 K15 O14 84.1(12) . .
O506 K15 O507 143.6(16) . .
O14 K15 O507 127.0(12) . .
O506 K15 O4 68.2(12) . 5_655
O14 K15 O4 139.8(7) . 5_655
O507 K15 O4 75.4(12) . 5_655
O506 K15 O11 93.4(13) . 6
O14 K15 O11 139.1(7) . 6
O507 K15 O11 75.3(12) . 6
O4 K15 O11 73.4(6) 5_655 6
O506 K15 O509 120.8(13) . 5_655
O14 K15 O509 85.1(6) . 5_655
O507 K15 O509 54.5(11) . 5_655
O4 K15 O509 85.0(6) 5_655 5_655
O11 K15 O509 129.0(7) 6 5_655
O506 K15 W4 67.1(12) . 5_655
O14 K15 W4 124.4(5) . 5_655
O507 K15 W4 78.4(11) . 5_655
O4 K15 W4 17.6(4) 5_655 5_655
O11 K15 W4 91.0(5) 6 5_655
O509 K15 W4 72.3(4) 5_655 5_655
O506 K15 K12 102.5(12) . 5_655
O14 K15 K12 41.7(4) . 5_655
O507 K15 K12 93.4(11) . 5_655
O4 K15 K12 115.5(5) 5_655 5_655
O11 K15 K12 163.8(5) 6 5_655
O509 K15 K12 43.7(4) 5_655 5_655
W4 K15 K12 98.19(18) 5_655 5_655
O302 P1 O302 112.6(15) . 3
O302 P1 O301 108.5(10) . .
O302 P1 O301 110.8(10) 3 .
O302 P1 O301 110.8(10) . 3
O302 P1 O301 108.5(10) 3 3
O301 P1 O301 105.4(16) . 3
O302 P1 K1 31.2(7) . 3
O302 P1 K1 81.4(8) 3 3
O301 P1 K1 122.9(8) . 3
O301 P1 K1 123.6(8) 3 3
O302 P1 K1 81.4(8) . .
O302 P1 K1 31.2(7) 3 .
O301 P1 K1 123.6(8) . .
O301 P1 K1 122.9(8) 3 .
K1 P1 K1 50.2(2) 3 .
O311 P2 O314 113.3(11) 3 .
O311 P2 O313 109.4(11) 3 .
O314 P2 O313 107.8(10) . .
O311 P2 O312 108.8(11) 3 .
O314 P2 O312 111.4(10) . .
O313 P2 O312 105.8(10) . .
O311 P2 K1 31.6(8) 3 3
O314 P2 K1 81.8(7) . 3
O313 P2 K1 123.4(7) . 3
O312 P2 K1 122.5(8) . 3
O311 P2 K1 81.8(8) 3 .
O314 P2 K1 31.6(7) . .
O313 P2 K1 123.6(7) . .
O312 P2 K1 123.0(8) . .
K1 P2 K1 50.22(19) 3 .
O322 P3 O324 112.9(11) . .
O322 P3 O321 107.8(11) . .
O324 P3 O321 111.4(11) . .
O322 P3 O323 109.9(11) . .
O324 P3 O323 109.4(11) . .
O321 P3 O323 105.2(11) . .
O322 P3 K1 31.5(8) . .
O324 P3 K1 81.4(7) . .
O321 P3 K1 122.8(8) . .
O323 P3 K1 123.2(8) . .
O322 P3 K1 81.6(8) . 3
O324 P3 K1 31.2(7) . 3
O321 P3 K1 124.2(8) . 3
O323 P3 K1 123.4(8) . 3
K1 P3 K1 50.2(2) . 3
W1 O1 K11 121.8(9) . 5_656
W1 O1 K12 119.3(9) . .
K11 O1 K12 85.4(5) 5_656 .
W1 O1 K13 111.3(8) . 5_656
K11 O1 K13 86.8(5) 5_656 5_656
K12 O1 K13 124.4(7) . 5_656
W2 O2 K11 120.0(9) . 5_656
W3 O3 K14 108.8(8) . .
W4 O4 K15 133.7(10) . 5_655
W5 O5 K12 121.5(10) . .
W6 O6 K13 112.1(10) . 5_656
W7 O7 K11 106.0(9) . .
W8 O8 K13 139.0(11) . .
W8 O8 K11 111.2(9) . .
K13 O8 K11 86.4(6) . .
W10 O10 K14 102.7(9) . .
W11 O11 K15 157.5(11) . 6_655
W13 O13 K12 103.4(8) . 5_655
W14 O14 K15 145.8(10) . .
W14 O14 K12 112.7(9) . 5_655
K15 O14 K12 99.0(7) . 5_655
W2 O101 W1 159.4(11) . .
W2 O101 K1 97.2(7) . .
W1 O101 K1 95.4(7) . .
W3 O102 W2 155.6(11) . .
W3 O102 K1 97.8(7) . .
W2 O102 K1 96.2(7) . .
W4 O103 W3 160.3(12) . .
W4 O103 K1 97.1(8) . .
W3 O103 K1 93.9(8) . .
W5 O104 W4 156.7(11) . .
W5 O104 K1 96.3(7) . .
W4 O104 K1 95.6(7) . .
W1 O105 W5 160.4(10) . .
W1 O105 K1 96.5(7) . .
W5 O105 K1 95.2(6) . .
W15 O111 W1 144.1(12) . .
W6 O112 W1 156.2(10) . .
W6 O112 K13 97.0(6) . 5_656
W1 O112 K13 100.0(6) . 5_656
W2 O113 W7 143.7(11) . .
W2 O114 W8 150.4(11) . .
W3 O115 W9 147.1(12) . .
W10 O116 W3 155.8(12) . .
W10 O116 K14 100.4(8) . .
W3 O116 K14 96.1(8) . .
W4 O117 W11 146.9(11) . .
W12 O118 W4 151.7(11) . .
W13 O119 W5 147.2(11) . .
W14 O120 W5 154.8(12) . .
W6 O121 W7 161.2(11) . .
W7 O122 W8 146.4(11) . .
W7 O122 K11 94.8(7) . .
W8 O122 K11 101.3(7) . .
W8 O123 W9 158.5(10) . .
W9 O124 W10 148.9(10) . .
W10 O125 W11 163.3(12) . .
W11 O126 W12 151.1(12) . .
W12 O127 W13 160.9(11) . .
W13 O128 W14 148.6(10) . .
W13 O128 K12 99.7(7) . 5_655
W14 O128 K12 98.2(6) . 5_655
W14 O129 W15 158.8(11) . .
W15 O130 W6 150.2(11) . .
W10 O201 W11 118.9(9) . 3
W12 O202 W9 121.2(11) 3 .
W13 O203 W8 119.8(10) 3 .
W14 O204 W7 116.2(9) 3 .
W15 O205 W6 119.0(10) 3 .
P1 O301 W15 124.8(11) . 3
P1 O301 W6 128.2(12) . .
W15 O301 W6 94.7(8) 3 .
P1 O302 W1 132.0(11) . 3
P1 O302 K1 132.0(10) . 3
W1 O302 K1 96.0(7) 3 3
P2 O311 W5 134.0(12) 3 .
P2 O311 K1 132.1(11) 3 .
W5 O311 K1 93.9(7) . .
P2 O312 W13 124.4(11) . 3
P2 O312 W8 127.6(11) . .
W13 O312 W8 95.4(7) 3 .
P2 O313 W14 128.7(10) . 3
P2 O313 W7 124.5(10) . .
W14 O313 W7 95.5(7) 3 .
P2 O314 W2 132.4(11) . .
P2 O314 K1 131.4(10) . .
W2 O314 K1 96.0(6) . .
P3 O321 W9 126.3(11) . .
P3 O321 W12 125.9(11) . 3
W9 O321 W12 95.1(7) . 3
P3 O322 W3 133.3(12) . .
P3 O322 K1 132.1(11) . .
W3 O322 K1 94.6(7) . .
P3 O323 W10 129.7(12) . .
P3 O323 W11 124.6(11) . 3
W10 O323 W11 94.8(7) . 3
P3 O324 W4 132.5(11) . 3
P3 O324 K1 132.0(10) . 3
W4 O324 K1 95.5(6) 3 3
K13 O501 K11 93.0(7) . .
K11 O505 K12 88.9(7) . 5_656
K12 O509 K11 78.8(6) . 5_656
K12 O509 K15 84.8(6) . 5_655
K11 O509 K15 143.6(9) 5_656 5_655

loop_
_geom_bond_atom_site_label_1
_geom_bond_atom_site_label_2
_geom_bond_distance
_geom_bond_site_symmetry_2
W1 O1 1.730(18) .
W1 O105 1.908(17) .
W1 O111 1.92(2) .
W1 O112 1.944(17) .
W1 O101 1.949(18) .
W1 O302 2.188(18) 3
W1 K1 3.640(6) .
W1 K12 3.931(6) .
W1 K11 3.949(7) 5_656
W1 K13 4.042(7) 5_656
W2 O2 1.748(19) .
W2 O101 1.876(19) .
W2 O113 1.90(2) .
W2 O114 1.908(19) .
W2 O102 1.952(18) .
W2 O314 2.184(17) .
W2 K1 3.642(7) .
W2 K11 3.943(7) 5_656
W3 O3 1.702(18) .
W3 O102 1.860(18) .
W3 O115 1.89(2) .
W3 O116 1.94(2) .
W3 O103 1.96(2) .
W3 O322 2.201(19) .
W3 K1 3.627(7) .
W3 K14 3.6885(16) .
W4 O4 1.71(2) .
W4 O103 1.83(2) .
W4 O117 1.853(19) .
W4 O118 1.927(19) .
W4 O104 1.948(18) .
W4 O324 2.187(17) 3
W4 K1 3.632(6) .
W4 K15 4.079(7) 5_655
W5 O5 1.73(2) .
W5 O104 1.887(19) .
W5 O119 1.901(19) .
W5 O105 1.919(17) .
W5 O120 1.99(2) .
W5 O311 2.196(19) .
W5 K1 3.613(7) .
W5 K12 3.947(7) .
W6 O6 1.70(2) .
W6 O121 1.82(2) .
W6 O112 1.856(17) .
W6 O205 1.930(19) .
W6 O130 2.115(19) .
W6 O301 2.26(2) .
W6 K13 3.910(7) 5_656
W7 O7 1.740(19) .
W7 O122 1.828(19) .
W7 O113 1.94(2) .
W7 O204 1.944(18) .
W7 O121 2.04(2) .
W7 O313 2.245(18) .
W7 K11 3.605(7) .
W8 O8 1.69(2) .
W8 O123 1.813(17) .
W8 O114 1.922(19) .
W8 O203 1.940(19) .
W8 O122 2.126(19) .
W8 O312 2.273(19) .
W8 K11 3.968(7) .
W9 O9 1.74(2) .
W9 O124 1.834(17) .
W9 O115 1.92(2) .
W9 O202 1.92(2) .
W9 O123 2.066(17) .
W9 O321 2.204(19) .
W10 O10 1.73(2) .
W10 O125 1.78(2) .
W10 O116 1.86(2) .
W10 O201 1.912(18) .
W10 O124 2.094(17) .
W10 O323 2.23(2) .
W10 K14 3.746(2) .
W11 O11 1.67(2) .
W11 O126 1.79(2) .
W11 O201 1.936(18) 3
W11 O117 1.959(19) .
W11 O125 2.07(2) .
W11 O323 2.27(2) 3
W12 O12 1.71(2) .
W12 O127 1.813(19) .
W12 O202 1.90(2) 3
W12 O118 1.902(19) .
W12 O126 2.10(2) .
W12 O321 2.30(2) 3
W13 O13 1.73(2) .
W13 O128 1.817(18) .
W13 O119 1.892(19) .
W13 O203 1.916(19) 3
W13 O127 2.034(19) .
W13 O312 2.236(19) 3
W13 K12 3.671(6) 5_655
W14 O14 1.71(2) .
W14 O120 1.81(2) .
W14 O129 1.860(19) .
W14 O204 1.943(18) 3
W14 O128 2.104(18) .
W14 O313 2.215(18) 3
W14 K12 3.819(6) 5_655
W15 O15 1.67(2) .
W15 O130 1.779(19) .
W15 O111 1.91(2) .
W15 O205 1.916(19) 3
W15 O129 2.023(19) .
W15 O301 2.25(2) 3
K1 O302 2.689(19) 3
K1 O314 2.695(19) .
K1 O324 2.698(19) 3
K1 O322 2.71(2) .
K1 O311 2.72(2) .
K1 O102 2.872(19) .
K1 O104 2.88(2) .
K1 O105 2.892(18) .
K1 O101 2.896(19) .
K1 O103 2.92(2) .
K1 K1 3.275(12) 3
K11 O505 2.68(2) .
K11 O7 2.71(2) .
K11 O1 2.75(2) 5_656
K11 O2 2.77(2) 5_656
K11 O501 2.83(2) .
K11 O122 2.96(2) .
K11 O509 3.01(3) 5_656
K11 O8 3.03(2) .
K11 K12 3.756(9) 5_656
K11 W2 3.943(7) 5_656
K11 W1 3.949(7) 5_656
K12 O505 2.68(2) 5_656
K12 O5 2.75(2) .
K12 O1 2.78(2) .
K12 O14 2.82(2) 5_655
K12 O13 2.86(2) 5_655
K12 O508 2.88(2) 5_655
K12 O128 2.899(19) 5_655
K12 O509 2.90(3) .
K12 W13 3.671(6) 5_655
K12 K11 3.756(9) 5_656
K12 W14 3.819(6) 5_655
K13 O503 2.58(5) .
K13 O504 2.64(5) .
K13 O501 2.70(2) .
K13 O502 2.80(3) .
K13 O8 2.83(2) .
K13 O6 2.94(2) 5_656
K13 O1 3.08(2) 5_656
K13 O112 3.223(18) 5_656
K13 W6 3.910(7) 5_656
K13 W1 4.042(7) 5_656
K14 O3 2.770(18) 2_655
K14 O3 2.770(18) .
K14 O116 2.94(2) .
K14 O116 2.94(2) 2_655
K14 O10 2.97(2) 2_655
K14 O10 2.97(2) .
K14 W3 3.6885(16) 2_655
K14 W10 3.746(2) 2_655
K15 O506 2.62(5) .
K15 O14 2.69(2) .
K15 O507 2.70(5) .
K15 O4 2.71(2) 5_655
K15 O11 2.72(2) 6
K15 O509 3.29(3) 5_655
K15 W4 4.079(7) 5_655
K15 K12 4.184(10) 5_655
P1 O302 1.502(19) .
P1 O302 1.503(19) 3
P1 O301 1.58(2) .
P1 O301 1.58(2) 3
P1 K1 3.859(10) 3
P2 O311 1.46(2) 3
P2 O314 1.505(19) .
P2 O313 1.578(18) .
P2 O312 1.59(2) .
P2 K1 3.858(10) 3
P3 O322 1.47(2) .
P3 O324 1.505(19) .
P3 O321 1.57(2) .
P3 O323 1.58(2) .
P3 K1 3.870(10) 3
O1 K11 2.75(2) 5_656
O1 K13 3.08(2) 5_656
O2 K11 2.77(2) 5_656
O4 K15 2.71(2) 5_655
O6 K13 2.94(2) 5_656
O11 K15 2.72(2) 6_655
O13 K12 2.86(2) 5_655
O14 K12 2.82(2) 5_655
O112 K13 3.223(18) 5_656
O128 K12 2.899(19) 5_655
O201 W11 1.936(18) 3
O202 W12 1.90(2) 3
O203 W13 1.916(19) 3
O204 W14 1.943(18) 3
O205 W15 1.916(19) 3
O301 W15 2.25(2) 3
O302 W1 2.188(18) 3
O302 K1 2.689(19) 3
O311 P2 1.46(2) 3
O312 W13 2.236(19) 3
O313 W14 2.214(18) 3
O321 W12 2.30(2) 3
O323 W11 2.27(2) 3
O324 W4 2.187(17) 3
O324 K1 2.698(19) 3
O505 K12 2.68(2) 5_656
O508 K12 2.88(2) 5_655
O509 K11 3.01(3) 5_656
O509 K15 3.29(3) 5_655

loop_
_geom_torsion_atom_site_label_1
_geom_torsion_atom_site_label_2
_geom_torsion_atom_site_label_3
_geom_torsion_atom_site_label_4
_geom_torsion
_geom_torsion_site_symmetry_1
_geom_torsion_site_symmetry_4
O105 W1 O1 K11 94.1(10) . 5_656
O111 W1 O1 K11 -172.2(10) . 5_656
O112 W1 O1 K11 -86.7(10) . 5_656
O101 W1 O1 K11 5.0(11) . 5_656
K1 W1 O1 K11 48.7(13) . 5_656
K12 W1 O1 K11 103.9(13) . 5_656
K13 W1 O1 K11 -99.9(12) 5_656 5_656
O105 W1 O1 K12 -9.8(10) . .
O111 W1 O1 K12 83.9(10) . .
O112 W1 O1 K12 169.4(9) . .
O101 W1 O1 K12 -98.9(10) . .
K1 W1 O1 K12 -55.2(13) . .
K11 W1 O1 K12 -103.9(13) 5_656 .
K13 W1 O1 K12 156.2(14) 5_656 .
O105 W1 O1 K13 -166.0(8) . 5_656
O111 W1 O1 K13 -72.3(9) . 5_656
O112 W1 O1 K13 13.2(9) . 5_656
O101 W1 O1 K13 104.9(8) . 5_656
K1 W1 O1 K13 148.7(4) . 5_656
K12 W1 O1 K13 -156.2(14) . 5_656
K11 W1 O1 K13 99.9(12) 5_656 5_656
O101 W2 O2 K11 -7.7(11) . 5_656
O113 W2 O2 K11 85.7(10) . 5_656
O114 W2 O2 K11 175.2(10) . 5_656
O102 W2 O2 K11 -94.8(10) . 5_656
K1 W2 O2 K11 -52.6(13) . 5_656
O102 W3 O3 K14 -173.4(8) . .
O115 W3 O3 K14 -76.2(9) . .
O116 W3 O3 K14 9.8(10) . .
O103 W3 O3 K14 98.1(9) . .
K1 W3 O3 K14 143.1(5) . .
O103 W4 O4 K15 83.0(15) . 5_655
O117 W4 O4 K15 177.9(14) . 5_655
O118 W4 O4 K15 -93.1(14) . 5_655
O104 W4 O4 K15 -4.6(15) . 5_655
K1 W4 O4 K15 38.3(19) . 5_655
O104 W5 O5 K12 93.7(11) . .
O119 W5 O5 K12 -170.6(10) . .
O105 W5 O5 K12 5.1(12) . .
O120 W5 O5 K12 -84.3(11) . .
K1 W5 O5 K12 48.4(15) . .
O121 W6 O6 K13 -103.5(10) . 5_656
O112 W6 O6 K13 -4.8(11) . 5_656
O205 W6 O6 K13 158.6(9) . 5_656
O130 W6 O6 K13 74.2(9) . 5_656
O301 W6 O6 K13 110(4) . 5_656
O122 W7 O7 K11 -16.3(9) . .
O113 W7 O7 K11 76.1(9) . .
O204 W7 O7 K11 -113.8(8) . .
O121 W7 O7 K11 159.3(8) . .
O123 W8 O8 K13 -54.1(16) . .
O114 W8 O8 K13 44.5(16) . .
O203 W8 O8 K13 -148.5(15) . .
O122 W8 O8 K13 127.6(15) . .
O312 W8 O8 K13 167(3) . .
K11 W8 O8 K13 110.1(18) . .
O123 W8 O8 K11 -164.2(8) . .
O114 W8 O8 K11 -65.6(9) . .
O203 W8 O8 K11 101.4(9) . .
O122 W8 O8 K11 17.5(9) . .
O312 W8 O8 K11 57(4) . .
O125 W10 O10 K14 -99.1(9) . .
O116 W10 O10 K14 0.5(10) . .
O201 W10 O10 K14 163.8(8) . .
O124 W10 O10 K14 80.2(8) . .
O323 W10 O10 K14 115(3) . .
O126 W11 O11 K15 113(3) . 6_655
O201 W11 O11 K15 13(3) 3 6_655
O117 W11 O11 K15 -155(3) . 6_655
O125 W11 O11 K15 -74(3) . 6_655
O128 W13 O13 K12 -13.7(9) . 5_655
O119 W13 O13 K12 77.9(8) . 5_655
O203 W13 O13 K12 -113.8(8) 3 5_655
O127 W13 O13 K12 158.8(8) . 5_655
O120 W14 O14 K15 139.1(18) . .
O129 W14 O14 K15 40(2) . .
O204 W14 O14 K15 -56.9(19) 3 .
O128 W14 O14 K15 -141.4(18) . .
O313 W14 O14 K15 -100(3) 3 .
K12 W14 O14 K15 -156(2) 5_655 .
O120 W14 O14 K12 -64.5(10) . 5_655
O129 W14 O14 K12 -163.9(9) . 5_655
O204 W14 O14 K12 99.5(9) 3 5_655
O128 W14 O14 K12 15.1(9) . 5_655
O313 W14 O14 K12 56(4) 3 5_655
O2 W2 O101 W1 94(3) . .
O113 W2 O101 W1 -2(3) . .
O114 W2 O101 W1 -99(4) . .
O102 W2 O101 W1 -170(3) . .
O314 W2 O101 W1 -86(3) . .
K1 W2 O101 W1 -127(3) . .
K11 W2 O101 W1 88(3) 5_656 .
O2 W2 O101 K1 -138.9(7) . .
O113 W2 O101 K1 125.5(7) . .
O114 W2 O101 K1 28(4) . .
O102 W2 O101 K1 -42.6(7) . .
O314 W2 O101 K1 40.9(6) . .
K11 W2 O101 K1 -144.3(7) 5_656 .
O3 W3 O102 W2 96(3) . .
O115 W3 O102 W2 -2(3) . .
O116 W3 O102 W2 -96(4) . .
O103 W3 O102 W2 -168(3) . .
O322 W3 O102 W2 -85(3) . .
K1 W3 O102 W2 -124(3) . .
K14 W3 O102 W2 88(3) . .
O3 W3 O102 K1 -139.6(8) . .
O115 W3 O102 K1 122.3(8) . .
O116 W3 O102 K1 28(3) . .
O103 W3 O102 K1 -43.3(7) . .
O322 W3 O102 K1 39.5(7) . .
K14 W3 O102 K1 -147.4(5) . .
O4 W4 O103 W3 96(4) . .
O117 W4 O103 W3 0(4) . .
O118 W4 O103 W3 -101(5) . .
O104 W4 O103 W3 -167(4) . .
O324 W4 O103 W3 -84(4) 3 .
K1 W4 O103 W3 -123(4) . .
K15 W4 O103 W3 125(3) 5_655 .
O4 W4 O103 K1 -140.6(8) . .
O117 W4 O103 K1 123.1(7) . .
O118 W4 O103 K1 23(4) . .
O104 W4 O103 K1 -43.5(7) . .
O324 W4 O103 K1 39.0(7) 3 .
K15 W4 O103 K1 -112.0(5) 5_655 .
O5 W5 O104 W4 100(3) . .
O119 W5 O104 W4 1(3) . .
O105 W5 O104 W4 -163(3) . .
O120 W5 O104 W4 -89(4) . .
O311 W5 O104 W4 -81(3) . .
K1 W5 O104 W4 -120(3) . .
K12 W5 O104 W4 137(3) . .
O5 W5 O104 K1 -140.3(8) . .
O119 W5 O104 K1 121.3(7) . .
O105 W5 O104 K1 -43.3(7) . .
O120 W5 O104 K1 31(4) . .
O311 W5 O104 K1 39.1(7) . .
K12 W5 O104 K1 -103.3(4) . .
O6 W6 O112 W1 139(2) . .
O121 W6 O112 W1 -119(2) . .
O205 W6 O112 W1 1(4) . .
O130 W6 O112 W1 48(2) . .
O301 W6 O112 W1 -30(2) . .
K13 W6 O112 W1 135(3) 5_656 .
O6 W6 O112 K13 4.1(9) . 5_656
O121 W6 O112 K13 105.7(7) . 5_656
O205 W6 O112 K13 -133.9(16) . 5_656
O130 W6 O112 K13 -86.8(7) . 5_656
O301 W6 O112 K13 -165.4(7) . 5_656
O3 W3 O115 W9 128(2) . .
O102 W3 O115 W9 -134(2) . .
O116 W3 O115 W9 32(2) . .
O103 W3 O115 W9 -30(5) . .
O322 W3 O115 W9 -50(2) . .
K1 W3 O115 W9 -84(2) . .
K14 W3 O115 W9 84(2) . .
O10 W10 O116 W3 132(3) . .
O125 W10 O116 W3 -124(3) . .
O201 W10 O116 W3 -4(5) . .
O124 W10 O116 W3 44(3) . .
O323 W10 O116 W3 -35(3) . .
K14 W10 O116 W3 132(3) . .
O10 W10 O116 K14 -0.5(10) . .
O125 W10 O116 K14 104.0(9) . .
O201 W10 O116 K14 -136.4(17) . .
O124 W10 O116 K14 -88.0(8) . .
O323 W10 O116 K14 -166.8(8) . .
O4 W4 O117 W11 124(2) . .
O103 W4 O117 W11 -138(2) . .
O118 W4 O117 W11 28(2) . .
O104 W4 O117 W11 -46(5) . .
O324 W4 O117 W11 -53.9(19) 3 .
K1 W4 O117 W11 -88.6(19) . .
K15 W4 O117 W11 124.8(17) 5_655 .
O13 W13 O119 W5 -125.4(19) . .
O128 W13 O119 W5 -26(2) . .
O203 W13 O119 W5 83(3) 3 .
O127 W13 O119 W5 145(2) . .
O312 W13 O119 W5 60.7(19) 3 .
K12 W13 O119 W5 -77.5(19) 5_655 .
O14 W14 O120 W5 134(3) . .
O129 W14 O120 W5 -124(3) . .
O204 W14 O120 W5 0(4) 3 .
O128 W14 O120 W5 46(3) . .
O313 W14 O120 W5 -34(3) 3 .
K12 W14 O120 W5 96(3) 5_655 .
O6 W6 O121 W7 115(4) . .
O112 W6 O121 W7 15(4) . .
O205 W6 O121 W7 -144(3) . .
O130 W6 O121 W7 -55(6) . .
O301 W6 O121 W7 -71(4) . .
K13 W6 O121 W7 70(4) 5_656 .
O7 W7 O122 W8 133.2(19) . .
O113 W7 O122 W8 33.8(19) . .
O204 W7 O122 W8 -126.3(19) . .
O121 W7 O122 W8 -27(5) . .
O313 W7 O122 W8 -53.1(19) . .
K11 W7 O122 W8 119(2) . .
O7 W7 O122 K11 14.4(8) . .
O113 W7 O122 K11 -85.0(7) . .
O204 W7 O122 K11 115.0(7) . .
O121 W7 O122 K11 -145(3) . .
O313 W7 O122 K11 -171.8(7) . .
O8 W8 O123 W9 111(3) . .
O114 W8 O123 W9 9(3) . .
O203 W8 O123 W9 -150(3) . .
O122 W8 O123 W9 -77(5) . .
O312 W8 O123 W9 -78(3) . .
K11 W8 O123 W9 91(3) . .
O9 W9 O124 W10 137.1(18) . .
O115 W9 O124 W10 34.7(19) . .
O202 W9 O124 W10 -121.7(19) . .
O123 W9 O124 W10 -23(4) . .
O321 W9 O124 W10 -49.5(18) . .
O10 W10 O125 W11 113(4) . .
O116 W10 O125 W11 10(4) . .
O201 W10 O125 W11 -149(4) . .
O124 W10 O125 W11 -63(6) . .
O323 W10 O125 W11 -75(4) . .
K14 W10 O125 W11 61(4) . .
O11 W11 O126 W12 128(2) . .
O201 W11 O126 W12 -129(2) 3 .
O117 W11 O126 W12 26(2) . .
O125 W11 O126 W12 -25(5) . .
O323 W11 O126 W12 -58(2) 3 .
O12 W12 O127 W13 135(3) . .
O202 W12 O127 W13 -127(3) 3 .
O118 W12 O127 W13 30(3) . .
O126 W12 O127 W13 -37(6) . .
O321 W12 O127 W13 -56(3) 3 .
O13 W13 O128 W14 137.3(19) . .
O119 W13 O128 W14 34.6(19) . .
O203 W13 O128 W14 -121.4(19) 3 .
O127 W13 O128 W14 -7(5) . .
O312 W13 O128 W14 -49.1(19) 3 .
K12 W13 O128 W14 124(2) 5_655 .
O13 W13 O128 K12 13.4(9) . 5_655
O119 W13 O128 K12 -89.3(7) . 5_655
O203 W13 O128 K12 114.7(7) 3 5_655
O127 W13 O128 K12 -131(3) . 5_655
O312 W13 O128 K12 -173.0(7) 3 5_655
O14 W14 O129 W15 117(3) . .
O120 W14 O129 W15 15(3) . .
O204 W14 O129 W15 -146(3) 3 .
O128 W14 O129 W15 -58(6) . .
O313 W14 O129 W15 -72(3) 3 .
K12 W14 O129 W15 100(3) 5_655 .
O15 W15 O130 W6 130(2) . .
O111 W15 O130 W6 30(2) . .
O205 W15 O130 W6 -128(2) 3 .
O129 W15 O130 W6 -35(5) . .
O301 W15 O130 W6 -56(2) 3 .
O302 P1 O301 W15 57.7(16) . 3
O302 P1 O301 W15 -178.2(12) 3 3
O301 P1 O301 W15 -61.0(10) 3 3
K1 P1 O301 W15 88.7(13) 3 3
K1 P1 O301 W15 149.6(8) . 3
O302 P1 O301 W6 -170.0(12) . .
O302 P1 O301 W6 -45.9(17) 3 .
O301 P1 O301 W6 71.3(12) 3 .
K1 P1 O301 W6 -139.0(9) 3 .
K1 P1 O301 W6 -78.1(15) . .
O302 P1 O302 W1 -179.9(18) 3 3
O301 P1 O302 W1 -56.9(17) . 3
O301 P1 O302 W1 58.4(17) 3 3
K1 P1 O302 W1 179(3) 3 3
K1 P1 O302 W1 -179.6(14) . 3
O302 P1 O302 K1 0.6(7) 3 3
O301 P1 O302 K1 123.6(14) . 3
O301 P1 O302 K1 -121.1(14) 3 3
K1 P1 O302 K1 1.0(11) . 3
O311 P2 O312 W13 56.8(15) 3 3
O314 P2 O312 W13 -177.5(11) . 3
O313 P2 O312 W13 -60.6(14) . 3
K1 P2 O312 W13 88.6(12) 3 3
K1 P2 O312 W13 149.2(7) . 3
O311 P2 O312 W8 -171.0(12) 3 .
O314 P2 O312 W8 -45.4(16) . .
O313 P2 O312 W8 71.5(15) . .
K1 P2 O312 W8 -139.3(9) 3 .
K1 P2 O312 W8 -78.7(14) . .
O311 P2 O313 W14 -44.9(16) 3 3
O314 P2 O313 W14 -168.6(12) . 3
O312 P2 O313 W14 72.1(14) . 3
K1 P2 O313 W14 -76.7(13) 3 3
K1 P2 O313 W14 -137.9(9) . 3
O311 P2 O313 W7 -179.4(11) 3 .
O314 P2 O313 W7 57.0(14) . .
O312 P2 O313 W7 -62.4(14) . .
K1 P2 O313 W7 148.8(7) 3 .
K1 P2 O313 W7 87.6(12) . .
O311 P2 O314 W2 178.7(13) 3 .
O313 P2 O314 W2 -60.1(16) . .
O312 P2 O314 W2 55.6(17) . .
K1 P2 O314 W2 177.4(14) 3 .
K1 P2 O314 W2 174(2) . .
O311 P2 O314 K1 4.5(17) 3 .
O313 P2 O314 K1 125.8(12) . .
O312 P2 O314 K1 -118.5(13) . .
K1 P2 O314 K1 3.2(10) 3 .
O322 P3 O321 W9 58.7(16) . .
O324 P3 O321 W9 -176.9(11) . .
O323 P3 O321 W9 -58.5(15) . .
K1 P3 O321 W9 89.6(13) . .
K1 P3 O321 W9 150.7(8) 3 .
O322 P3 O321 W12 -169.5(12) . 3
O324 P3 O321 W12 -45.1(16) . 3
O323 P3 O321 W12 73.3(15) . 3
K1 P3 O321 W12 -138.7(8) . 3
K1 P3 O321 W12 -77.6(13) 3 3
O324 P3 O322 W3 -179.3(13) . .
O321 P3 O322 W3 -55.9(18) . .
O323 P3 O322 W3 58.3(18) . .
K1 P3 O322 W3 180(3) . .
K1 P3 O322 W3 -179.2(15) 3 .
O324 P3 O322 K1 0.9(18) . .
O321 P3 O322 K1 124.4(14) . .
O323 P3 O322 K1 -121.5(14) . .
K1 P3 O322 K1 1.1(12) 3 .
O322 P3 O323 W10 -44.0(18) . .
O324 P3 O323 W10 -168.4(13) . .
O321 P3 O323 W10 71.8(16) . .
K1 P3 O323 W10 -76.1(16) . .
K1 P3 O323 W10 -137.0(10) 3 .
O322 P3 O323 W11 -178.9(12) . 3
O324 P3 O323 W11 56.6(16) . 3
O321 P3 O323 W11 -63.2(15) . 3
K1 P3 O323 W11 148.9(8) . 3
K1 P3 O323 W11 88.0(13) 3 3
O322 P3 O324 W4 -177.8(13) . 3
O321 P3 O324 W4 60.8(17) . 3
O323 P3 O324 W4 -55.1(17) . 3
K1 P3 O324 W4 -177.3(14) . 3
K1 P3 O324 W4 -178(2) 3 3
O322 P3 O324 K1 0.4(18) . 3
O321 P3 O324 K1 -121.1(13) . 3
O323 P3 O324 K1 123.1(13) . 3
K1 P3 O324 K1 0.8(11) . 3

loop_
_platon_squeeze_void_nr
_platon_squeeze_void_average_x
_platon_squeeze_void_average_y
_platon_squeeze_void_average_z
_platon_squeeze_void_volume
_platon_squeeze_void_count_electrons
_platon_squeeze_void_content
1 0.250 0.689 0.131 1676 1575 ' '
2 0.750 0.688 -0.148 1663 1574 ' '
